data_4108359
loop_
_publ_author_name
'Yasuhide Inokuma'
'Shanmugam Easwaramoorthi'
'Zin Seok Yoon'
'Dongho Kim'
'Atsuhiro Osuka'

_publ_section_title
;
 meso-(4-(N,N-Dialkylamino)phenyl)-Substituted Subporphyrins: Remarkably
 Perturbed Absorption Spectra and Enhanced Fluorescence by Intramolecular
 Charge Transfer Interactions
;
_journal_name_full 'Journal of the American Chemical Society'
_journal_page_first 12234
_journal_page_last 12235
_journal_paper_doi 10.1021/ja804846v
_journal_volume 130
_journal_year 2008
_chemical_formula_moiety 'C48 H37 B N4 O'
_chemical_formula_sum 'C48 H37 B N4 O'
_chemical_formula_weight 696.63
_chemical_name_systematic
; 
 ? 
;
_space_group_IT_number 2
_symmetry_cell_setting triclinic
_symmetry_Int_Tables_number 2
_symmetry_space_group_name_Hall '-P 1'
_symmetry_space_group_name_H-M 'P -1'
_atom_sites_solution_hydrogens geom
_atom_sites_solution_primary direct
_atom_sites_solution_secondary difmap
_audit_creation_method SHELXL-97
_cell_angle_alpha 81.444(16)
_cell_angle_beta 82.486(18)
_cell_angle_gamma 76.746(14)
_cell_formula_units_Z 2
_cell_length_a 10.433(4)
_cell_length_b 11.790(5)
_cell_length_c 14.866(7)
_cell_measurement_reflns_used 11816
_cell_measurement_temperature 123(2)
_cell_measurement_theta_max 27.5
_cell_measurement_theta_min 3.1
_cell_volume 1751.2(13)
_computing_structure_refinement 'SHELXL-97 (Sheldrick, 1997)'
_computing_structure_solution 'SHELXS-97 (Sheldrick, 1990)'
_diffrn_ambient_temperature 123(2)
_diffrn_detector_area_resol_mean 10.00
_diffrn_measured_fraction_theta_full 0.982
_diffrn_measured_fraction_theta_max 0.982
_diffrn_measurement_device_type 'Rigaku RAXIS-RAPID'
_diffrn_measurement_method \w
_diffrn_radiation_monochromator graphite
_diffrn_radiation_source 'fine-focus sealed tube'
_diffrn_radiation_type MoK\a
_diffrn_radiation_wavelength 0.71075
_diffrn_reflns_av_R_equivalents 0.0492
_diffrn_reflns_av_sigmaI/netI 0.0653
_diffrn_reflns_limit_h_max 12
_diffrn_reflns_limit_h_min -13
_diffrn_reflns_limit_k_max 13
_diffrn_reflns_limit_k_min -15
_diffrn_reflns_limit_l_max 19
_diffrn_reflns_limit_l_min -19
_diffrn_reflns_number 17219
_diffrn_reflns_theta_full 27.48
_diffrn_reflns_theta_max 27.48
_diffrn_reflns_theta_min 3.12
_exptl_absorpt_coefficient_mu 0.079
_exptl_absorpt_correction_T_max 0.9921
_exptl_absorpt_correction_T_min 0.9541
_exptl_absorpt_correction_type none
_exptl_crystal_colour orange
_exptl_crystal_density_diffrn 1.321
_exptl_crystal_description prism
_exptl_crystal_F_000 732
_exptl_crystal_size_max 0.60
_exptl_crystal_size_mid 0.30
_exptl_crystal_size_min 0.10
_refine_diff_density_max 0.345
_refine_diff_density_min -0.265
_refine_diff_density_rms 0.055
_refine_ls_extinction_method none
_refine_ls_goodness_of_fit_ref 1.022
_refine_ls_hydrogen_treatment constr
_refine_ls_matrix_type full
_refine_ls_number_parameters 488
_refine_ls_number_reflns 7887
_refine_ls_number_restraints 0
_refine_ls_restrained_S_all 1.022
_refine_ls_R_factor_all 0.0879
_refine_ls_R_factor_gt 0.0534
_refine_ls_shift/su_max 0.000
_refine_ls_shift/su_mean 0.000
_refine_ls_structure_factor_coef Fsqd
_refine_ls_weighting_details 'calc w=1/[\s^2^(Fo^2^)+(0.0528P)^2^+0.6187P] where P=(Fo^2^+2Fc^2^)/3'
_refine_ls_weighting_scheme calc
_refine_ls_wR_factor_gt 0.1175
_refine_ls_wR_factor_ref 0.1338
_reflns_number_gt 5354
_reflns_number_total 7887
_reflns_threshold_expression >2sigma(I)
_cod_data_source_file ja804846v_si_002.cif
_cod_data_source_block sub_1nbn
_cod_database_code 4108359

loop_
_symmetry_equiv_pos_site_id
_symmetry_equiv_pos_as_xyz
1 +X,+Y,+Z
2 -X,-Y,-Z

loop_
_atom_site_label
_atom_site_type_symbol
_atom_site_fract_x
_atom_site_fract_y
_atom_site_fract_z
_atom_site_U_iso_or_equiv
_atom_site_adp_type
_atom_site_occupancy
_atom_site_symmetry_multiplicity
_atom_site_calc_flag
_atom_site_refinement_flags
C1 C 0.15819(17) 0.50225(15) 0.14274(13) 0.0234(4) Uani 1 1 d .
C2 C 0.16126(18) 0.50801(16) 0.04571(13) 0.0251(4) Uani 1 1 d .
H1 H 0.0965 0.5557 0.0089 0.030 Uiso 1 1 calc R
C3 C 0.27424(18) 0.43246(15) 0.01491(13) 0.0245(4) Uani 1 1 d .
H2 H 0.3010 0.4185 -0.0468 0.029 Uiso 1 1 calc R
C4 C 0.34465(17) 0.37844(15) 0.09240(13) 0.0228(4) Uani 1 1 d .
C5 C 0.44903(17) 0.27709(15) 0.10626(13) 0.0233(4) Uani 1 1 d .
C6 C 0.45694(17) 0.21689(16) 0.19640(13) 0.0235(4) Uani 1 1 d .
C7 C 0.52401(18) 0.10452(16) 0.23824(13) 0.0262(4) Uani 1 1 d .
H3 H 0.5938 0.0511 0.2091 0.031 Uiso 1 1 calc R
C8 C 0.47023(18) 0.08750(17) 0.32723(14) 0.0273(4) Uani 1 1 d .
H4 H 0.4963 0.0205 0.3702 0.033 Uiso 1 1 calc R
C9 C 0.36759(18) 0.18872(16) 0.34415(13) 0.0246(4) Uani 1 1 d .
C10 C 0.26292(19) 0.21728(17) 0.41440(13) 0.0270(4) Uani 1 1 d .
C11 C 0.16452(19) 0.32083(17) 0.39714(13) 0.0274(4) Uani 1 1 d .
C12 C 0.0314(2) 0.35907(19) 0.43619(15) 0.0342(5) Uani 1 1 d .
H5 H -0.0082 0.3250 0.4918 0.041 Uiso 1 1 calc R
C13 C -0.0290(2) 0.45341(18) 0.37953(14) 0.0338(5) Uani 1 1 d .
H6 H -0.1169 0.4974 0.3900 0.041 Uiso 1 1 calc R
C14 C 0.06356(19) 0.47424(16) 0.30166(14) 0.0272(4) Uani 1 1 d .
C15 C 0.05418(18) 0.53615(15) 0.21234(13) 0.0245(4) Uani 1 1 d .
N1 N 0.27368(14) 0.42815(12) 0.16589(11) 0.0220(3) Uani 1 1 d .
N2 N 0.37153(14) 0.26486(13) 0.26594(11) 0.0228(3) Uani 1 1 d .
N3 N 0.17959(15) 0.39743(13) 0.31990(11) 0.0254(3) Uani 1 1 d .
B1 B 0.3086(2) 0.39361(18) 0.26245(15) 0.0245(4) Uani 1 1 d .
O1 O 0.38297(13) 0.46355(12) 0.29559(10) 0.0313(3) Uani 1 1 d .
C16 C 0.5176(2) 0.45421(19) 0.26423(16) 0.0373(5) Uani 1 1 d .
H31 H 0.5660 0.3736 0.2804 0.056 Uiso 1 1 calc R
H32 H 0.5536 0.5083 0.2928 0.056 Uiso 1 1 calc R
H33 H 0.5270 0.4743 0.1977 0.056 Uiso 1 1 calc R
C17 C 0.53376(17) 0.23360(15) 0.02626(13) 0.0220(4) Uani 1 1 d .
C18 C 0.57447(17) 0.31216(16) -0.04618(13) 0.0246(4) Uani 1 1 d .
H7 H 0.5484 0.3940 -0.0417 0.030 Uiso 1 1 calc R
C19 C 0.65093(17) 0.27551(16) -0.12384(14) 0.0251(4) Uani 1 1 d .
H8 H 0.6749 0.3321 -0.1717 0.030 Uiso 1 1 calc R
C20 C 0.69375(17) 0.15510(17) -0.13283(13) 0.0249(4) Uani 1 1 d .
C21 C 0.65391(17) 0.07554(16) -0.06050(13) 0.0253(4) Uani 1 1 d .
H9 H 0.6815 -0.0064 -0.0642 0.030 Uiso 1 1 calc R
C22 C 0.57508(17) 0.11419(15) 0.01617(13) 0.0235(4) Uani 1 1 d .
H10 H 0.5483 0.0580 0.0632 0.028 Uiso 1 1 calc R
N4 N 0.77355(16) 0.11711(15) -0.20879(12) 0.0314(4) Uani 1 1 d .
C23 C 0.81353(19) 0.2005(2) -0.28382(15) 0.0340(5) Uani 1 1 d .
H34 H 0.8961 0.1611 -0.3173 0.041 Uiso 1 1 calc R
H35 H 0.8338 0.2662 -0.2578 0.041 Uiso 1 1 calc R
C24 C 0.71199(19) 0.25065(18) -0.35130(14) 0.0297(4) Uani 1 1 d .
C25 C 0.5993(2) 0.20711(18) -0.35036(15) 0.0325(5) Uani 1 1 d .
H11 H 0.5802 0.1480 -0.3029 0.039 Uiso 1 1 calc R
C26 C 0.5145(2) 0.2481(2) -0.41708(17) 0.0416(6) Uani 1 1 d .
H12 H 0.4380 0.2165 -0.4152 0.050 Uiso 1 1 calc R
C27 C 0.5384(3) 0.3341(2) -0.48644(17) 0.0476(6) Uani 1 1 d .
H13 H 0.4807 0.3605 -0.5333 0.057 Uiso 1 1 calc R
C28 C 0.6484(3) 0.3815(2) -0.48654(17) 0.0468(6) Uani 1 1 d .
H14 H 0.6660 0.4418 -0.5334 0.056 Uiso 1 1 calc R
C29 C 0.7321(2) 0.34150(19) -0.41909(16) 0.0384(5) Uani 1 1 d .
H15 H 0.8053 0.3767 -0.4188 0.046 Uiso 1 1 calc R
C30 C 0.79968(19) -0.00476(18) -0.22515(15) 0.0324(5) Uani 1 1 d .
H36 H 0.8147 -0.0078 -0.2920 0.039 Uiso 1 1 calc R
H37 H 0.7197 -0.0363 -0.2022 0.039 Uiso 1 1 calc R
C31 C 0.91730(18) -0.08450(17) -0.18124(13) 0.0263(4) Uani 1 1 d .
C32 C 0.9512(2) -0.20110(18) -0.19640(16) 0.0377(5) Uani 1 1 d .
H16 H 0.8973 -0.2308 -0.2299 0.045 Uiso 1 1 calc R
C33 C 1.0632(2) -0.27500(19) -0.16311(18) 0.0451(6) Uani 1 1 d .
H17 H 1.0861 -0.3548 -0.1743 0.054 Uiso 1 1 calc R
C34 C 1.1417(2) -0.23249(19) -0.11343(16) 0.0371(5) Uani 1 1 d .
H18 H 1.2196 -0.2823 -0.0917 0.045 Uiso 1 1 calc R
C35 C 1.10576(19) -0.11795(18) -0.09595(14) 0.0310(4) Uani 1 1 d .
H19 H 1.1573 -0.0893 -0.0599 0.037 Uiso 1 1 calc R
C36 C 0.99501(18) -0.04342(18) -0.13024(14) 0.0292(4) Uani 1 1 d .
H20 H 0.9723 0.0362 -0.1187 0.035 Uiso 1 1 calc R
C37 C 0.24066(18) 0.13466(18) 0.49736(14) 0.0290(4) Uani 1 1 d .
C38 C 0.2534(2) 0.01566(18) 0.49201(14) 0.0324(4) Uani 1 1 d .
H21 H 0.2813 -0.0136 0.4348 0.039 Uiso 1 1 calc R
C39 C 0.2261(2) -0.0607(2) 0.56833(16) 0.0376(5) Uani 1 1 d .
H22 H 0.2346 -0.1415 0.5630 0.045 Uiso 1 1 calc R
C40 C 0.1865(2) -0.0202(2) 0.65241(15) 0.0390(5) Uani 1 1 d .
H23 H 0.1679 -0.0728 0.7049 0.047 Uiso 1 1 calc R
C41 C 0.1744(2) 0.0971(2) 0.65949(14) 0.0358(5) Uani 1 1 d .
H24 H 0.1482 0.1252 0.7172 0.043 Uiso 1 1 calc R
C42 C 0.20017(19) 0.17438(19) 0.58290(14) 0.0328(5) Uani 1 1 d .
H25 H 0.1902 0.2552 0.5885 0.039 Uiso 1 1 calc R
C43 C -0.06500(18) 0.62516(15) 0.18532(13) 0.0249(4) Uani 1 1 d .
C44 C -0.19353(18) 0.61496(17) 0.22013(14) 0.0280(4) Uani 1 1 d .
H26 H -0.2069 0.5490 0.2626 0.034 Uiso 1 1 calc R
C45 C -0.30177(19) 0.70041(17) 0.19319(15) 0.0312(5) Uani 1 1 d .
H27 H -0.3884 0.6936 0.2188 0.037 Uiso 1 1 calc R
C46 C -0.2847(2) 0.79525(17) 0.12955(15) 0.0313(5) Uani 1 1 d .
H28 H -0.3592 0.8529 0.1108 0.038 Uiso 1 1 calc R
C47 C -0.1584(2) 0.80553(17) 0.09333(15) 0.0309(4) Uani 1 1 d .
H29 H -0.1460 0.8698 0.0488 0.037 Uiso 1 1 calc R
C48 C -0.04942(19) 0.72203(16) 0.12198(14) 0.0276(4) Uani 1 1 d .
H30 H 0.0371 0.7311 0.0980 0.033 Uiso 1 1 calc R

loop_
_atom_site_aniso_label
_atom_site_aniso_U_11
_atom_site_aniso_U_22
_atom_site_aniso_U_33
_atom_site_aniso_U_23
_atom_site_aniso_U_13
_atom_site_aniso_U_12
C1 0.0235(9) 0.0196(8) 0.0280(10) -0.0038(7) -0.0040(7) -0.0050(7)
C2 0.0264(9) 0.0215(9) 0.0264(10) -0.0017(7) -0.0050(8) -0.0028(8)
C3 0.0263(9) 0.0223(9) 0.0243(10) -0.0022(7) -0.0011(7) -0.0051(8)
C4 0.0224(8) 0.0197(8) 0.0260(10) -0.0025(7) -0.0001(7) -0.0055(7)
C5 0.0202(8) 0.0224(9) 0.0279(10) -0.0042(7) -0.0027(7) -0.0052(7)
C6 0.0203(8) 0.0228(9) 0.0261(10) -0.0028(7) -0.0013(7) -0.0031(7)
C7 0.0220(9) 0.0251(9) 0.0294(11) -0.0027(8) -0.0045(8) -0.0004(8)
C8 0.0241(9) 0.0274(9) 0.0287(11) -0.0010(8) -0.0050(8) -0.0022(8)
C9 0.0256(9) 0.0251(9) 0.0229(10) -0.0019(7) -0.0042(7) -0.0048(8)
C10 0.0277(9) 0.0295(10) 0.0228(10) -0.0047(8) -0.0027(8) -0.0033(8)
C11 0.0305(10) 0.0284(9) 0.0216(10) -0.0050(8) -0.0019(8) -0.0024(8)
C12 0.0327(10) 0.0405(11) 0.0241(11) -0.0027(9) 0.0018(8) -0.0004(9)
C13 0.0313(10) 0.0360(11) 0.0272(11) -0.0043(9) 0.0024(8) 0.0040(9)
C14 0.0271(9) 0.0227(9) 0.0295(11) -0.0069(8) -0.0024(8) 0.0013(8)
C15 0.0251(9) 0.0204(8) 0.0280(10) -0.0057(7) -0.0033(8) -0.0025(8)
N1 0.0207(7) 0.0179(7) 0.0262(9) -0.0022(6) -0.0029(6) -0.0013(6)
N2 0.0219(7) 0.0224(7) 0.0226(8) -0.0028(6) -0.0021(6) -0.0016(6)
N3 0.0260(8) 0.0236(8) 0.0248(9) -0.0045(6) -0.0034(6) -0.0002(7)
B1 0.0251(10) 0.0220(10) 0.0255(11) -0.0046(8) -0.0040(8) -0.0015(9)
O1 0.0302(7) 0.0302(7) 0.0359(8) -0.0081(6) -0.0065(6) -0.0071(6)
C16 0.0342(11) 0.0383(11) 0.0427(14) 0.0002(10) -0.0090(10) -0.0145(10)
C17 0.0185(8) 0.0225(9) 0.0248(10) -0.0037(7) -0.0036(7) -0.0027(7)
C18 0.0244(9) 0.0207(8) 0.0281(10) -0.0032(7) -0.0033(7) -0.0030(7)
C19 0.0216(8) 0.0273(9) 0.0262(10) -0.0017(8) -0.0022(7) -0.0059(8)
C20 0.0171(8) 0.0322(10) 0.0248(10) -0.0068(8) -0.0035(7) -0.0014(8)
C21 0.0216(8) 0.0229(9) 0.0317(11) -0.0065(8) -0.0062(8) -0.0015(8)
C22 0.0207(8) 0.0224(9) 0.0272(10) -0.0015(7) -0.0044(7) -0.0044(7)
N4 0.0297(8) 0.0349(9) 0.0265(9) -0.0080(7) -0.0023(7) 0.0022(7)
C23 0.0245(9) 0.0469(12) 0.0302(11) -0.0115(9) 0.0020(8) -0.0053(9)
C24 0.0288(10) 0.0337(10) 0.0263(11) -0.0097(8) 0.0027(8) -0.0050(9)
C25 0.0321(10) 0.0328(10) 0.0322(12) -0.0049(9) -0.0011(8) -0.0066(9)
C26 0.0344(11) 0.0393(12) 0.0491(15) -0.0059(11) -0.0104(10) -0.0001(10)
C27 0.0519(14) 0.0476(14) 0.0373(14) -0.0033(11) -0.0133(11) 0.0054(12)
C28 0.0569(15) 0.0399(12) 0.0369(14) 0.0024(10) -0.0038(11) -0.0020(12)
C29 0.0383(11) 0.0388(12) 0.0361(13) -0.0076(10) 0.0065(9) -0.0078(10)
C30 0.0261(9) 0.0399(11) 0.0303(11) -0.0131(9) -0.0047(8) 0.0013(9)
C31 0.0231(9) 0.0330(10) 0.0219(10) -0.0051(8) 0.0006(7) -0.0045(8)
C32 0.0407(12) 0.0334(11) 0.0445(14) -0.0076(10) -0.0147(10) -0.0115(10)
C33 0.0491(13) 0.0264(10) 0.0613(17) -0.0016(10) -0.0183(12) -0.0060(10)
C34 0.0333(11) 0.0342(11) 0.0412(13) 0.0072(9) -0.0119(9) -0.0049(9)
C35 0.0292(10) 0.0389(11) 0.0274(11) -0.0034(9) -0.0075(8) -0.0107(9)
C36 0.0274(9) 0.0348(10) 0.0249(10) -0.0079(8) 0.0000(8) -0.0047(8)
C37 0.0263(9) 0.0352(10) 0.0237(10) -0.0016(8) -0.0047(8) -0.0028(8)
C38 0.0360(11) 0.0349(10) 0.0241(11) -0.0020(8) -0.0010(8) -0.0054(9)
C39 0.0375(11) 0.0361(11) 0.0351(13) 0.0021(9) 0.0002(9) -0.0058(10)
C40 0.0320(11) 0.0493(13) 0.0272(12) 0.0097(9) -0.0009(9) -0.0020(10)
C41 0.0289(10) 0.0548(13) 0.0207(11) -0.0044(9) -0.0014(8) -0.0034(10)
C42 0.0293(10) 0.0396(11) 0.0274(11) -0.0057(9) -0.0025(8) -0.0024(9)
C43 0.0258(9) 0.0202(8) 0.0275(10) -0.0076(7) -0.0042(8) 0.0012(8)
C44 0.0280(9) 0.0268(9) 0.0276(11) -0.0037(8) -0.0008(8) -0.0036(8)
C45 0.0235(9) 0.0334(10) 0.0356(12) -0.0107(9) -0.0017(8) -0.0005(8)
C46 0.0308(10) 0.0238(9) 0.0373(12) -0.0075(8) -0.0117(9) 0.0050(8)
C47 0.0342(10) 0.0237(9) 0.0345(12) -0.0027(8) -0.0096(9) -0.0027(8)
C48 0.0271(9) 0.0242(9) 0.0309(11) -0.0050(8) -0.0039(8) -0.0027(8)

loop_
_atom_type_symbol
_atom_type_description
_atom_type_scat_dispersion_real
_atom_type_scat_dispersion_imag
_atom_type_scat_source
C C 0.0033 0.0016 'International Tables Vol C Tables 4.2.6.8 and 6.1.1.4'
H H 0.0000 0.0000 'International Tables Vol C Tables 4.2.6.8 and 6.1.1.4'
B B 0.0013 0.0007 'International Tables Vol C Tables 4.2.6.8 and 6.1.1.4'
N N 0.0061 0.0033 'International Tables Vol C Tables 4.2.6.8 and 6.1.1.4'
O O 0.0106 0.0060 'International Tables Vol C Tables 4.2.6.8 and 6.1.1.4'

loop_
_geom_angle_atom_site_label_1
_geom_angle_atom_site_label_2
_geom_angle_atom_site_label_3
_geom_angle
N1 C1 C15 119.89(17)
N1 C1 C2 106.02(16)
C15 C1 C2 132.52(17)
C3 C2 C1 108.12(16)
C3 C2 H1 125.9
C1 C2 H1 125.9
C2 C3 C4 107.94(17)
C2 C3 H2 126.0
C4 C3 H2 126.0
N1 C4 C5 119.88(17)
N1 C4 C3 105.94(15)
C5 C4 C3 132.91(17)
C6 C5 C4 117.74(16)
C6 C5 C17 123.21(16)
C4 C5 C17 118.75(17)
N2 C6 C5 118.25(16)
N2 C6 C7 104.58(16)
C5 C6 C7 136.71(17)
C8 C7 C6 108.59(16)
C8 C7 H3 125.7
C6 C7 H3 125.7
C7 C8 C9 108.12(17)
C7 C8 H4 125.9
C9 C8 H4 125.9
N2 C9 C10 118.47(16)
N2 C9 C8 105.32(16)
C10 C9 C8 135.73(19)
C11 C10 C9 118.10(18)
C11 C10 C37 118.40(17)
C9 C10 C37 122.71(17)
N3 C11 C10 120.13(17)
N3 C11 C12 105.65(16)
C10 C11 C12 133.2(2)
C13 C12 C11 108.21(19)
C13 C12 H5 125.9
C11 C12 H5 125.9
C12 C13 C14 108.21(17)
C12 C13 H6 125.9
C14 C13 H6 125.9
N3 C14 C15 118.34(17)
N3 C14 C13 105.27(17)
C15 C14 C13 135.29(18)
C14 C15 C1 118.18(16)
C14 C15 C43 123.25(17)
C1 C15 C43 118.21(17)
C4 N1 C1 111.72(16)
C4 N1 B1 124.10(15)
C1 N1 B1 123.69(16)
C9 N2 C6 112.91(15)
C9 N2 B1 122.64(16)
C6 N2 B1 123.51(16)
C11 N3 C14 112.20(17)
C11 N3 B1 122.71(15)
C14 N3 B1 125.08(17)
O1 B1 N3 109.88(16)
O1 B1 N1 116.79(18)
N3 B1 N1 105.32(15)
O1 B1 N2 115.36(16)
N3 B1 N2 104.45(16)
N1 B1 N2 103.88(15)
C16 O1 B1 119.64(16)
O1 C16 H31 109.5
O1 C16 H32 109.5
H31 C16 H32 109.5
O1 C16 H33 109.5
H31 C16 H33 109.5
H32 C16 H33 109.5
C22 C17 C18 116.32(17)
C22 C17 C5 123.07(17)
C18 C17 C5 120.59(16)
C19 C18 C17 122.64(17)
C19 C18 H7 118.7
C17 C18 H7 118.7
C18 C19 C20 120.66(18)
C18 C19 H8 119.7
C20 C19 H8 119.7
N4 C20 C21 121.51(17)
N4 C20 C19 121.29(18)
C21 C20 C19 117.19(17)
C22 C21 C20 121.26(17)
C22 C21 H9 119.4
C20 C21 H9 119.4
C21 C22 C17 121.91(18)
C21 C22 H10 119.0
C17 C22 H10 119.0
C20 N4 C30 121.10(18)
C20 N4 C23 121.05(17)
C30 N4 C23 116.82(17)
N4 C23 C24 114.94(17)
N4 C23 H34 108.5
C24 C23 H34 108.5
N4 C23 H35 108.5
C24 C23 H35 108.5
H34 C23 H35 107.5
C25 C24 C29 117.5(2)
C25 C24 C23 122.4(2)
C29 C24 C23 120.03(19)
C26 C25 C24 121.0(2)
C26 C25 H11 119.5
C24 C25 H11 119.5
C27 C26 C25 121.1(2)
C27 C26 H12 119.4
C25 C26 H12 119.4
C26 C27 C28 118.6(2)
C26 C27 H13 120.7
C28 C27 H13 120.7
C29 C28 C27 120.2(2)
C29 C28 H14 119.9
C27 C28 H14 119.9
C28 C29 C24 121.5(2)
C28 C29 H15 119.3
C24 C29 H15 119.3
N4 C30 C31 115.28(16)
N4 C30 H36 108.5
C31 C30 H36 108.5
N4 C30 H37 108.5
C31 C30 H37 108.5
H36 C30 H37 107.5
C32 C31 C36 118.92(18)
C32 C31 C30 118.63(17)
C36 C31 C30 122.38(17)
C31 C32 C33 120.59(19)
C31 C32 H16 119.7
C33 C32 H16 119.7
C32 C33 C34 120.1(2)
C32 C33 H17 120.0
C34 C33 H17 120.0
C35 C34 C33 119.31(19)
C35 C34 H18 120.3
C33 C34 H18 120.3
C34 C35 C36 120.76(19)
C34 C35 H19 119.6
C36 C35 H19 119.6
C31 C36 C35 120.32(18)
C31 C36 H20 119.8
C35 C36 H20 119.8
C38 C37 C42 117.79(19)
C38 C37 C10 120.96(18)
C42 C37 C10 121.19(18)
C39 C38 C37 121.2(2)
C39 C38 H21 119.4
C37 C38 H21 119.4
C38 C39 C40 120.3(2)
C38 C39 H22 119.8
C40 C39 H22 119.8
C41 C40 C39 119.5(2)
C41 C40 H23 120.3
C39 C40 H23 120.3
C40 C41 C42 120.4(2)
C40 C41 H24 119.8
C42 C41 H24 119.8
C41 C42 C37 120.8(2)
C41 C42 H25 119.6
C37 C42 H25 119.6
C48 C43 C44 118.09(17)
C48 C43 C15 119.37(17)
C44 C43 C15 122.54(18)
C45 C44 C43 120.5(2)
C45 C44 H26 119.7
C43 C44 H26 119.7
C46 C45 C44 120.66(19)
C46 C45 H27 119.7
C44 C45 H27 119.7
C47 C46 C45 119.49(18)
C47 C46 H28 120.3
C45 C46 H28 120.3
C46 C47 C48 120.1(2)
C46 C47 H29 119.9
C48 C47 H29 119.9
C47 C48 C43 121.08(19)
C47 C48 H30 119.5
C43 C48 H30 119.5

loop_
_geom_bond_atom_site_label_1
_geom_bond_atom_site_label_2
_geom_bond_distance
C1 N1 1.367(2)
C1 C15 1.428(3)
C1 C2 1.430(3)
C2 C3 1.375(3)
C2 H1 0.9500
C3 C4 1.436(3)
C3 H2 0.9500
C4 N1 1.366(2)
C4 C5 1.430(2)
C5 C6 1.423(3)
C5 C17 1.469(3)
C6 N2 1.373(2)
C6 C7 1.441(3)
C7 C8 1.372(3)
C7 H3 0.9500
C8 C9 1.438(3)
C8 H4 0.9500
C9 N2 1.361(2)
C9 C10 1.426(3)
C10 C11 1.418(3)
C10 C37 1.482(3)
C11 N3 1.367(3)
C11 C12 1.431(3)
C12 C13 1.372(3)
C12 H5 0.9500
C13 C14 1.437(3)
C13 H6 0.9500
C14 N3 1.367(2)
C14 C15 1.421(3)
C15 C43 1.488(2)
N1 B1 1.501(3)
N2 B1 1.505(2)
N3 B1 1.492(3)
B1 O1 1.428(3)
O1 C16 1.405(3)
C16 H31 0.9800
C16 H32 0.9800
C16 H33 0.9800
C17 C22 1.399(2)
C17 C18 1.401(3)
C18 C19 1.380(3)
C18 H7 0.9500
C19 C20 1.408(3)
C19 H8 0.9500
C20 N4 1.379(2)
C20 C21 1.404(3)
C21 C22 1.386(3)
C21 H9 0.9500
C22 H10 0.9500
N4 C30 1.451(3)
N4 C23 1.458(3)
C23 C24 1.514(3)
C23 H34 0.9900
C23 H35 0.9900
C24 C25 1.385(3)
C24 C29 1.390(3)
C25 C26 1.375(3)
C25 H11 0.9500
C26 C27 1.375(4)
C26 H12 0.9500
C27 C28 1.387(4)
C27 H13 0.9500
C28 C29 1.375(3)
C28 H14 0.9500
C29 H15 0.9500
C30 C31 1.521(3)
C30 H36 0.9900
C30 H37 0.9900
C31 C32 1.383(3)
C31 C36 1.385(3)
C32 C33 1.387(3)
C32 H16 0.9500
C33 C34 1.388(3)
C33 H17 0.9500
C34 C35 1.371(3)
C34 H18 0.9500
C35 C36 1.386(3)
C35 H19 0.9500
C36 H20 0.9500
C37 C38 1.392(3)
C37 C42 1.400(3)
C38 C39 1.381(3)
C38 H21 0.9500
C39 C40 1.383(3)
C39 H22 0.9500
C40 C41 1.378(3)
C40 H23 0.9500
C41 C42 1.387(3)
C41 H24 0.9500
C42 H25 0.9500
C43 C48 1.394(3)
C43 C44 1.398(3)
C44 C45 1.388(3)
C44 H26 0.9500
C45 C46 1.382(3)
C45 H27 0.9500
C46 C47 1.382(3)
C46 H28 0.9500
C47 C48 1.390(3)
C47 H29 0.9500
C48 H30 0.9500

loop_
_geom_torsion_atom_site_label_1
_geom_torsion_atom_site_label_2
_geom_torsion_atom_site_label_3
_geom_torsion_atom_site_label_4
_geom_torsion
N1 C1 C2 C3 3.4(2)
C15 C1 C2 C3 -161.79(19)
C1 C2 C3 C4 -0.4(2)
C2 C3 C4 N1 -2.7(2)
C2 C3 C4 C5 163.9(2)
N1 C4 C5 C6 13.1(3)
C3 C4 C5 C6 -152.0(2)
N1 C4 C5 C17 -172.95(16)
C3 C4 C5 C17 21.9(3)
C4 C5 C6 N2 -5.5(3)
C17 C5 C6 N2 -179.12(16)
C4 C5 C6 C7 165.2(2)
C17 C5 C6 C7 -8.4(3)
N2 C6 C7 C8 4.1(2)
C5 C6 C7 C8 -167.5(2)
C6 C7 C8 C9 0.0(2)
C7 C8 C9 N2 -4.1(2)
C7 C8 C9 C10 167.4(2)
N2 C9 C10 C11 3.1(3)
C8 C9 C10 C11 -167.5(2)
N2 C9 C10 C37 172.82(17)
C8 C9 C10 C37 2.2(3)
C9 C10 C11 N3 -7.9(3)
C37 C10 C11 N3 -178.01(17)
C9 C10 C11 C12 158.7(2)
C37 C10 C11 C12 -11.5(3)
N3 C11 C12 C13 2.3(2)
C10 C11 C12 C13 -165.7(2)
C11 C12 C13 C14 2.0(2)
C12 C13 C14 N3 -5.4(2)
C12 C13 C14 C15 161.8(2)
N3 C14 C15 C1 9.3(3)
C13 C14 C15 C1 -156.6(2)
N3 C14 C15 C43 -177.66(16)
C13 C14 C15 C43 16.4(3)
N1 C1 C15 C14 -12.0(3)
C2 C1 C15 C14 151.5(2)
N1 C1 C15 C43 174.61(16)
C2 C1 C15 C43 -21.9(3)
C5 C4 N1 C1 -163.69(16)
C3 C4 N1 C1 5.0(2)
C5 C4 N1 B1 8.6(3)
C3 C4 N1 B1 177.30(17)
C15 C1 N1 C4 162.13(16)
C2 C1 N1 C4 -5.3(2)
C15 C1 N1 B1 -10.2(3)
C2 C1 N1 B1 -177.58(17)
C10 C9 N2 C6 -166.20(16)
C8 C9 N2 C6 7.0(2)
C10 C9 N2 B1 24.5(3)
C8 C9 N2 B1 -162.22(16)
C5 C6 N2 C9 166.43(16)
C7 C6 N2 C9 -7.0(2)
C5 C6 N2 B1 -24.4(3)
C7 C6 N2 B1 162.15(16)
C10 C11 N3 C14 163.86(17)
C12 C11 N3 C14 -6.0(2)
C10 C11 N3 B1 -14.9(3)
C12 C11 N3 B1 175.27(17)
C15 C14 N3 C11 -162.67(17)
C13 C14 N3 C11 7.1(2)
C15 C14 N3 B1 16.0(3)
C13 C14 N3 B1 -174.17(17)
C11 N3 B1 O1 -88.2(2)
C14 N3 B1 O1 93.2(2)
C11 N3 B1 N1 145.21(16)
C14 N3 B1 N1 -33.4(2)
C11 N3 B1 N2 36.1(2)
C14 N3 B1 N2 -142.48(17)
C4 N1 B1 O1 96.3(2)
C1 N1 B1 O1 -92.3(2)
C4 N1 B1 N3 -141.43(17)
C1 N1 B1 N3 29.9(2)
C4 N1 B1 N2 -31.9(2)
C1 N1 B1 N2 139.44(17)
C9 N2 B1 O1 79.3(2)
C6 N2 B1 O1 -88.8(2)
C9 N2 B1 N3 -41.4(2)
C6 N2 B1 N3 150.48(16)
C9 N2 B1 N1 -151.57(16)
C6 N2 B1 N1 40.3(2)
N3 B1 O1 C16 167.11(17)
N1 B1 O1 C16 -73.1(2)
N2 B1 O1 C16 49.4(3)
C6 C5 C17 C22 35.2(3)
C4 C5 C17 C22 -138.42(18)
C6 C5 C17 C18 -146.72(18)
C4 C5 C17 C18 39.7(2)
C22 C17 C18 C19 0.1(3)
C5 C17 C18 C19 -178.12(17)
C17 C18 C19 C20 -1.1(3)
C18 C19 C20 N4 -177.98(16)
C18 C19 C20 C21 0.8(3)
N4 C20 C21 C22 179.18(17)
C19 C20 C21 C22 0.4(3)
C20 C21 C22 C17 -1.4(3)
C18 C17 C22 C21 1.1(2)
C5 C17 C22 C21 179.30(16)
C21 C20 N4 C30 11.5(3)
C19 C20 N4 C30 -169.76(16)
C21 C20 N4 C23 179.54(17)
C19 C20 N4 C23 -1.7(3)
C20 N4 C23 C24 -81.8(2)
C30 N4 C23 C24 86.8(2)
N4 C23 C24 C25 -9.9(3)
N4 C23 C24 C29 172.07(17)
C29 C24 C25 C26 3.4(3)
C23 C24 C25 C26 -174.67(19)
C24 C25 C26 C27 -0.4(3)
C25 C26 C27 C28 -1.8(3)
C26 C27 C28 C29 0.9(3)
C27 C28 C29 C24 2.2(3)
C25 C24 C29 C28 -4.4(3)
C23 C24 C29 C28 173.79(19)
C20 N4 C30 C31 -87.9(2)
C23 N4 C30 C31 103.5(2)
N4 C30 C31 C32 -177.8(2)
N4 C30 C31 C36 -0.8(3)
C36 C31 C32 C33 -1.7(3)
C30 C31 C32 C33 175.4(2)
C31 C32 C33 C34 0.6(4)
C32 C33 C34 C35 1.5(4)
C33 C34 C35 C36 -2.5(3)
C32 C31 C36 C35 0.7(3)
C30 C31 C36 C35 -176.26(19)
C34 C35 C36 C31 1.3(3)
C11 C10 C37 C38 128.8(2)
C9 C10 C37 C38 -40.9(3)
C11 C10 C37 C42 -48.2(3)
C9 C10 C37 C42 142.17(19)
C42 C37 C38 C39 0.5(3)
C10 C37 C38 C39 -176.62(18)
C37 C38 C39 C40 -0.6(3)
C38 C39 C40 C41 0.1(3)
C39 C40 C41 C42 0.7(3)
C40 C41 C42 C37 -0.9(3)
C38 C37 C42 C41 0.3(3)
C10 C37 C42 C41 177.36(18)
C14 C15 C43 C48 145.77(19)
C1 C15 C43 C48 -41.2(2)
C14 C15 C43 C44 -35.1(3)
C1 C15 C43 C44 137.86(19)
C48 C43 C44 C45 -1.1(3)
C15 C43 C44 C45 179.77(17)
C43 C44 C45 C46 1.9(3)
C44 C45 C46 C47 -0.8(3)
C45 C46 C47 C48 -1.1(3)
C46 C47 C48 C43 1.8(3)
C44 C43 C48 C47 -0.7(3)
C15 C43 C48 C47 178.41(17)
